data_7132442
loop_
_publ_author_name
'Almuhana, Asia R. Y.'
'Orton, Georgia R. F.'
'Rosenberg, Callum'
'Champness, Neil R.'

_publ_section_title
;
 Photoinduced radical formation in hydrogen-bonded organic frameworks.
;
_journal_issue 4
_journal_name_full 'Chemical communications (Cambridge, England)'
_journal_page_first 452
_journal_page_last 455
_journal_paper_doi 10.1039/d3cc05236b
_journal_volume 60
_journal_year 2024
_chemical_formula_moiety 'C30 H11 N2 O13, C4 H3 N O, 5(O), 2.5(C8 H12 N4), 17[H2O]'
_chemical_formula_sum 'C54 H78 N13 O36'
_chemical_formula_weight 1485.29
_chemical_name_systematic HOF_C
_space_group_crystal_system triclinic
_space_group_IT_number 2
_space_group_name_Hall '-P 1'
_space_group_name_H-M_alt 'P -1'
_atom_sites_solution_hydrogens mixed
_audit_creation_date 2023-11-29
_audit_creation_method
;
Olex2 1.5
(compiled 2023.08.24 svn.re1ec1418 for OlexSys, GUI svn.r6817)
;
_audit_update_record
;
2023-12-01 deposited with the CCDC.	2023-12-06 downloaded from the CCDC.
;
_cell_angle_alpha 88.568(5)
_cell_angle_beta 81.294(4)
_cell_angle_gamma 86.534(5)
_cell_formula_units_Z 2
_cell_length_a 7.8430(4)
_cell_length_b 19.3052(12)
_cell_length_c 23.3588(7)
_cell_measurement_reflns_used 14538
_cell_measurement_temperature 293(2)
_cell_measurement_theta_max 24.208
_cell_measurement_theta_min 0.855
_cell_volume 3489.2(3)
_computing_molecular_graphics 'Olex2 1.5 (Dolomanov et al., 2009)'
_computing_publication_material 'Olex2 1.5 (Dolomanov et al., 2009)'
_computing_structure_refinement 'SHELXL 2019/3 (Sheldrick, 2015)'
_computing_structure_solution 'SHELXT 2018/2 (Sheldrick, 2018)'
_diffrn_ambient_temperature 293(2)
_diffrn_detector_area_resol_mean 0.0350
_diffrn_detector_type 'Dectris PILATUS 2M'
_diffrn_measured_fraction_theta_full 0.706
_diffrn_measured_fraction_theta_max 0.706
_diffrn_measurement_device 'Fixed \c 3-circle diffractometer'
_diffrn_measurement_device_type 'Fluid Film Devices'
_diffrn_measurement_method 'shutterless scans'
_diffrn_radiation_type Synchrotron
_diffrn_radiation_wavelength 0.6889
_diffrn_reflns_av_R_equivalents 0.1969
_diffrn_reflns_av_unetI/netI 0.6103
_diffrn_reflns_Laue_measured_fraction_full 0.706
_diffrn_reflns_Laue_measured_fraction_max 0.706
_diffrn_reflns_limit_h_max 9
_diffrn_reflns_limit_h_min -9
_diffrn_reflns_limit_k_max 18
_diffrn_reflns_limit_k_min -22
_diffrn_reflns_limit_l_max 25
_diffrn_reflns_limit_l_min -24
_diffrn_reflns_number 14538
_diffrn_reflns_point_group_measured_fraction_full 0.706
_diffrn_reflns_point_group_measured_fraction_max 0.706
_diffrn_reflns_theta_full 24.208
_diffrn_reflns_theta_max 24.208
_diffrn_reflns_theta_min 0.855
_diffrn_source Synchrotron
_exptl_absorpt_coefficient_mu 0.112
_exptl_crystal_colour 'clear colourless'
_exptl_crystal_colour_lustre clear
_exptl_crystal_colour_primary colourless
_exptl_crystal_density_diffrn 1.414
_exptl_crystal_description needle
_exptl_crystal_F_000 1562
_exptl_crystal_preparation 'See experimental section'
_exptl_crystal_recrystallization_method 'See experimental section'
_exptl_crystal_size_max 0.1
_exptl_crystal_size_mid 0.08
_exptl_crystal_size_min 0.01
_refine_diff_density_max 0.595
_refine_diff_density_min -0.454
_refine_diff_density_rms 0.098
_refine_ls_extinction_coef 0.0069(12)
_refine_ls_extinction_expression Fc^*^=kFc[1+0.001xFc^2^\l^3^/sin(2\q)]^-1/4^
_refine_ls_extinction_method 'SHELXL-2019/2 (Sheldrick 2019)'
_refine_ls_goodness_of_fit_ref 0.802
_refine_ls_hydrogen_treatment constr
_refine_ls_matrix_type full
_refine_ls_number_parameters 288
_refine_ls_number_reflns 8715
_refine_ls_number_restraints 0
_refine_ls_restrained_S_all 0.802
_refine_ls_R_factor_all 0.3195
_refine_ls_R_factor_gt 0.1372
_refine_ls_shift/su_max 0.000
_refine_ls_shift/su_mean 0.000
_refine_ls_structure_factor_coef Fsqd
_refine_ls_weighting_details 'w=1/[\s^2^(Fo^2^)+(0.1312P)^2^] where P=(Fo^2^+2Fc^2^)/3'
_refine_ls_weighting_scheme calc
_refine_ls_wR_factor_gt 0.3187
_refine_ls_wR_factor_ref 0.3727
_reflns_Friedel_coverage 0.000
_reflns_number_gt 1488
_reflns_number_total 8715
_reflns_threshold_expression 'I > 2\s(I)'
_cod_data_source_file d3cc05236b2.cif
_cod_data_source_block 83685377_shelxt
_cod_depositor_comments 'Adding full bibliography for 7132441--7132443.cif.'
_cod_database_code 7132442
_shelx_shelxl_version_number 2019/3
_shelx_space_group_comment
;
The symmetry employed for this shelxl refinement is uniquely defined
by the following loop, which should always be used as a source of
symmetry information in preference to the above space-group names.
They are only intended as comments.
;
_olex2_refinement_description
;
1.a Rotating group:
 N11(H11A), N9(H9A,H9B)
1.b Aromatic/amide H refined with riding coordinates:
 N2(H2), C5(H5), C7(H7), C3(H3), C11(H11), C12(H12), C16(H16), C18(H18),
 C26(H26), C30(H30), C28(H28), C53(H53), C54(H54), C35(H35), C39(H39), C38(H38),
  C36(H36), C46(H46), C47(H47), C43(H43), C44(H44), C51(H51), C52(H52)
1.c Fitted hexagon refined as free rotating group:
 C4(C5,C6,C7,C2,C3), C21(C10,C9,N1,C20,C19), C27(C26,C25,C30,C29,C28), C35(C34,
 C39,C38,C37,C36), C46(C47,C42,C43,C44,C45)
1.d X=CH2 refined with riding coordinates:
 N3(H3A,H3B), N4(H4A,H4B), N5(H5A,H5B), N6(H6A,H6B), N7(H7A,H7B), N8(H8A,H8B),
 N10(H10A,H10B), N12(H12A,H12B), N13(H13A,H13B)
;
_smtbx_masks_special_details
;
A solvent mask was calculated and 335 electrons were 
found in a volume of 992\%A^3^ in 1 void per unit cell. 
This is consistent with the presence of 
17[H2O] per Unit Cell 
which account for 340 electrons 
per unit cell.
;
_smtbx_masks_void_probe_radius 1.2
_smtbx_masks_void_truncation_radius 1.2
_olex2_submission_special_instructions 'No special instructions were received'

loop_
_space_group_symop_operation_xyz
'x, y, z'
'-x, -y, -z'

loop_
_atom_site_label
_atom_site_type_symbol
_atom_site_fract_x
_atom_site_fract_y
_atom_site_fract_z
_atom_site_U_iso_or_equiv
_atom_site_adp_type
_atom_site_occupancy
_atom_site_site_symmetry_order
_atom_site_calc_flag
_atom_site_refinement_flags_posn
_atom_site_refinement_flags_adp
_atom_site_refinement_flags_occupancy
_atom_site_disorder_assembly
_atom_site_disorder_group
O1 O 0.638(2) -0.0142(9) 0.6547(8) 0.150(6) Uiso 1 1 d . . . . .
O2 O 0.449(3) -0.0029(10) 0.7390(9) 0.189(8) Uiso 1 1 d . . . . .
O3 O 0.7331(17) 0.2106(6) 0.5414(6) 0.095(4) Uiso 1 1 d . . . . .
O4 O 0.8573(17) 0.2882(6) 0.5863(5) 0.087(4) Uiso 1 1 d . . . . .
O5 O 0.3857(14) 0.3259(5) 0.7619(5) 0.069(3) Uiso 1 1 d . . . . .
O6 O 0.7181(14) 0.1611(5) 0.8390(5) 0.069(3) Uiso 1 1 d . . . . .
O7 O 0.4701(15) 0.3123(6) 1.1125(5) 0.071(3) Uiso 1 1 d . . . . .
O8 O 0.5836(13) 0.4061(5) 1.0678(4) 0.050(3) Uiso 1 1 d . . . . .
O9 O 0.1999(14) 0.4034(5) 1.0625(5) 0.057(3) Uiso 1 1 d . . . . .
O10 O -0.0418(15) 0.7346(6) 1.0465(5) 0.082(4) Uiso 1 1 d . . . . .
O11 O -0.0837(13) 0.7605(5) 1.1418(4) 0.051(3) Uiso 1 1 d . . . . .
O12 O 0.1898(13) 0.5960(5) 1.2727(4) 0.059(3) Uiso 1 1 d . . . . .
O13 O 0.2945(12) 0.4891(5) 1.2414(4) 0.046(3) Uiso 1 1 d . . . . .
N2 N 0.2849(15) 0.5075(6) 1.0244(5) 0.050(4) Uiso 1 1 d . . . . .
H2 H 0.332948 0.526839 0.993010 0.060 Uiso 1 1 calc R U . . .
C1 C 0.553(3) 0.0236(12) 0.6966(11) 0.108(8) Uiso 1 1 d . . . . .
C4 C 0.6977(13) 0.2000(6) 0.6419(4) 0.063(5) Uiso 1 1 d G . . . .
C5 C 0.6655(14) 0.2362(4) 0.6935(5) 0.061(5) Uiso 1 1 d G . . . .
H5 H 0.693178 0.282328 0.694074 0.073 Uiso 1 1 calc R U . . .
C6 C 0.5921(14) 0.2035(6) 0.7441(4) 0.074(6) Uiso 1 1 d G . . . .
C7 C 0.5507(14) 0.1345(6) 0.7432(4) 0.092(6) Uiso 1 1 d G . . . .
H7 H 0.501565 0.112619 0.777074 0.110 Uiso 1 1 calc R U . . .
C2 C 0.5829(15) 0.0983(4) 0.6916(6) 0.085(6) Uiso 1 1 d G . . . .
C3 C 0.6563(15) 0.1311(6) 0.6409(4) 0.080(6) Uiso 1 1 d G . . . .
H3 H 0.677821 0.106889 0.606430 0.096 Uiso 1 1 calc R U . . .
C8 C 0.767(2) 0.2413(9) 0.5851(7) 0.063(5) Uiso 1 1 d . . . . .
C11 C 0.664(2) 0.2198(8) 0.9476(7) 0.064(5) Uiso 1 1 d . . . . .
H11 H 0.735546 0.179420 0.943807 0.076 Uiso 1 1 calc R U . . .
C12 C 0.626(2) 0.2510(8) 0.9994(7) 0.054(5) Uiso 1 1 d . . . . .
H12 H 0.666431 0.229033 1.031034 0.065 Uiso 1 1 calc R U . . .
C13 C 0.530(2) 0.3145(7) 1.0086(6) 0.047(4) Uiso 1 1 d . . . . .
C15 C 0.3434(19) 0.4053(7) 0.9666(6) 0.046(4) Uiso 1 1 d . . . . .
C16 C 0.2795(19) 0.4324(7) 0.9171(6) 0.042(4) Uiso 1 1 d . . . . .
H16 H 0.211838 0.473762 0.919744 0.050 Uiso 1 1 calc R U . . .
C18 C 0.3155(19) 0.3982(7) 0.8632(7) 0.053(5) Uiso 1 1 d . . . . .
H18 H 0.272285 0.417059 0.830880 0.063 Uiso 1 1 calc R U . . .
C21 C 0.4887(13) 0.3093(5) 0.9058(3) 0.044(4) Uiso 1 1 d G . . . .
C10 C 0.5948(13) 0.2488(5) 0.8990(3) 0.045(4) Uiso 1 1 d G . . . .
C9 C 0.6270(12) 0.2164(4) 0.8457(4) 0.048(4) Uiso 1 1 d G . . . .
N1 N 0.5531(12) 0.2444(4) 0.7992(3) 0.053(4) Uiso 1 1 d G . . . .
C20 C 0.4470(13) 0.3048(5) 0.8060(4) 0.048(4) Uiso 1 1 d G . . . .
C19 C 0.4147(13) 0.3373(4) 0.8593(4) 0.060(5) Uiso 1 1 d G . . . .
C22 C 0.4485(19) 0.3445(7) 0.9615(6) 0.043(4) Uiso 1 1 d . . . . .
C23 C 0.531(2) 0.3510(9) 1.0667(7) 0.057(5) Uiso 1 1 d . . . . .
C24 C 0.274(2) 0.4399(8) 1.0275(7) 0.049(4) Uiso 1 1 d . . . . .
C27 C 0.1846(12) 0.5723(4) 1.1752(3) 0.036(4) Uiso 1 1 d G . . . .
C26 C 0.2451(12) 0.5292(4) 1.1288(4) 0.044(4) Uiso 1 1 d G . . . .
H26 H 0.304614 0.487148 1.134990 0.052 Uiso 1 1 calc R U . . .
C25 C 0.2167(12) 0.5488(4) 1.0732(3) 0.054(5) Uiso 1 1 d G . . . .
C30 C 0.1278(12) 0.6116(4) 1.0640(3) 0.040(4) Uiso 1 1 d G . . . .
H30 H 0.108818 0.624744 1.026799 0.048 Uiso 1 1 calc R U . . .
C29 C 0.0673(12) 0.6547(4) 1.1103(4) 0.041(4) Uiso 1 1 d G . . . .
C28 C 0.0957(12) 0.6351(4) 1.1659(3) 0.044(4) Uiso 1 1 d G . . . .
H28 H 0.055207 0.663912 1.196928 0.053 Uiso 1 1 calc R U . . .
C31 C 0.225(2) 0.5501(8) 1.2372(6) 0.047(4) Uiso 1 1 d . . . . .
C32 C -0.027(2) 0.7219(8) 1.1020(7) 0.061(5) Uiso 1 1 d . . . . .
O14 O 0.6459(15) 0.5378(6) 0.6389(5) 0.084(4) Uiso 1 1 d . . . . .
N11 N 0.653(2) 0.4231(8) 0.6280(7) 0.089(5) Uiso 1 1 d . . . . .
H11A H 0.561000 0.381704 0.633305 0.107 Uiso 1 1 d R U . . .
C14 C 0.6170(19) 0.4859(8) 0.6119(6) 0.044(4) Uiso 1 1 d . . . . .
C17 C 0.5629(18) 0.4909(7) 0.5522(6) 0.037(4) Uiso 1 1 d . . . . .
C53 C 0.556(2) 0.4370(10) 0.5213(8) 0.089(6) Uiso 1 1 d . . . . .
H53 H 0.589121 0.393805 0.535883 0.107 Uiso 1 1 calc R U . . .
C54 C 0.503(3) 0.5596(11) 0.5366(9) 0.103(7) Uiso 1 1 d . . . . .
H54 H 0.500990 0.597872 0.560117 0.124 Uiso 1 1 calc R U . . .
O15 O 0.3069(16) 0.0050(6) 0.8383(5) 0.093(4) Uiso 1 1 d . . . . .
O16 O 0.3915(14) 0.1778(5) 1.1071(5) 0.072(3) Uiso 1 1 d . . . . .
O17 O 0.0093(12) 0.7006(5) 0.9367(4) 0.050(3) Uiso 1 1 d . . . . .
O18 O -0.2317(13) 0.6388(5) 0.7998(4) 0.052(3) Uiso 1 1 d . . . . .
O19 O 0.0540(18) 0.3237(7) 0.6621(6) 0.108(5) Uiso 1 1 d . . . . .
N3 N 0.3883(17) 0.5603(6) 0.8181(5) 0.060(4) Uiso 1 1 d . . . . .
H3A H 0.407604 0.569708 0.852258 0.072 Uiso 1 1 calc R U . . .
H3B H 0.466202 0.537785 0.794699 0.072 Uiso 1 1 calc R U . . .
N4 N 0.1170(17) 0.6150(6) 0.8369(5) 0.062(4) Uiso 1 1 d . . . . .
H4A H 0.132120 0.625238 0.871277 0.074 Uiso 1 1 calc R U . . .
H4B H 0.021233 0.627230 0.824753 0.074 Uiso 1 1 calc R U . . .
N5 N 0.0662(17) 0.4555(7) 0.5645(6) 0.075(4) Uiso 1 1 d . . . . .
H5A H 0.023512 0.445695 0.534015 0.090 Uiso 1 1 calc R U . . .
H5B H 0.105015 0.422641 0.585404 0.090 Uiso 1 1 calc R U . . .
N6 N 0.0201(15) 0.5676(6) 0.5516(5) 0.050(4) Uiso 1 1 d . . . . .
H6A H -0.024014 0.561393 0.520703 0.060 Uiso 1 1 calc R U . . .
H6B H 0.027698 0.608985 0.563443 0.060 Uiso 1 1 calc R U . . .
C33 C 0.072(2) 0.5180(10) 0.5784(8) 0.074(5) Uiso 1 1 d . . . . .
C35 C 0.2054(13) 0.4835(4) 0.6683(4) 0.054(5) Uiso 1 1 d G . . . .
H35 H 0.238549 0.439910 0.652885 0.065 Uiso 1 1 calc R U . . .
C34 C 0.1142(14) 0.5319(5) 0.6378(3) 0.055(5) Uiso 1 1 d G . . . .
C39 C 0.0647(13) 0.5970(5) 0.6608(4) 0.063(5) Uiso 1 1 d G . . . .
H39 H 0.003642 0.629342 0.640433 0.075 Uiso 1 1 calc R U . . .
C38 C 0.1063(13) 0.6137(4) 0.7144(4) 0.051(4) Uiso 1 1 d G . . . .
H38 H 0.073186 0.657257 0.729803 0.062 Uiso 1 1 calc R U . . .
C37 C 0.1975(14) 0.5653(5) 0.7449(3) 0.058(5) Uiso 1 1 d G . . . .
C36 C 0.2471(13) 0.5002(5) 0.7218(4) 0.060(5) Uiso 1 1 d G . . . .
H36 H 0.308094 0.467826 0.742256 0.072 Uiso 1 1 calc R U . . .
C40 C 0.243(2) 0.5798(8) 0.8020(6) 0.050(4) Uiso 1 1 d . . . . .
N7 N 0.311(2) 0.0328(10) 0.4636(8) 0.141(7) Uiso 1 1 d . . . . .
H7A H 0.330785 0.023049 0.427349 0.169 Uiso 1 1 calc R U . . .
H7B H 0.293802 0.000143 0.489124 0.169 Uiso 1 1 calc R U . . .
N8 N 0.327(3) 0.1624(11) 0.4556(9) 0.165(9) Uiso 1 1 d . . . . .
H8A H 0.348766 0.165848 0.418501 0.198 Uiso 1 1 calc R U . . .
H8B H 0.319123 0.199052 0.476314 0.198 Uiso 1 1 calc R U . . .
N9 N 0.009(3) 0.0886(11) 0.7563(11) 0.169(9) Uiso 1 1 d . . . . .
H9A H -0.029825 0.092492 0.796734 0.203 Uiso 1 1 d R U . . .
H9B H -0.091898 0.076618 0.743662 0.203 Uiso 1 1 d R U . . .
N10 N 0.088(2) 0.2080(8) 0.7444(7) 0.098(5) Uiso 1 1 d . . . . .
H10A H 0.048582 0.225568 0.777597 0.118 Uiso 1 1 calc R U . . .
H10B H 0.140517 0.233351 0.717342 0.118 Uiso 1 1 calc R U . . .
C41 C 0.069(3) 0.1447(13) 0.7354(10) 0.114(8) Uiso 1 1 d . . . . .
C46 C 0.3062(15) 0.1619(7) 0.5753(6) 0.136(9) Uiso 1 1 d G . . . .
H46 H 0.390227 0.189151 0.555387 0.163 Uiso 1 1 calc R U . . .
C47 C 0.2515(17) 0.1716(5) 0.6341(6) 0.084(6) Uiso 1 1 d G . . . .
H47 H 0.298884 0.205361 0.653569 0.101 Uiso 1 1 calc R U . . .
C42 C 0.1259(17) 0.1308(7) 0.6639(4) 0.078(6) Uiso 1 1 d G . . . .
C43 C 0.0550(15) 0.0804(6) 0.6348(6) 0.123(8) Uiso 1 1 d G . . . .
H43 H -0.029070 0.053088 0.654741 0.148 Uiso 1 1 calc R U . . .
C44 C 0.1097(17) 0.0706(6) 0.5760(6) 0.090(6) Uiso 1 1 d G . . . .
H44 H 0.062273 0.036877 0.556558 0.108 Uiso 1 1 calc R U . . .
C45 C 0.2353(18) 0.1114(7) 0.5462(4) 0.089(6) Uiso 1 1 d G . . . .
C48 C 0.308(3) 0.1013(14) 0.4808(10) 0.122(8) Uiso 1 1 d . . . . .
N12 N 0.2827(16) 0.1246(6) 0.9080(5) 0.057(4) Uiso 1 1 d . . . . .
H12A H 0.219705 0.158675 0.896568 0.068 Uiso 1 1 calc R U . . .
H12B H 0.323340 0.092003 0.884531 0.068 Uiso 1 1 calc R U . . .
N13 N 0.2582(16) 0.1706(6) 0.9987(5) 0.064(4) Uiso 1 1 d . . . . .
H13A H 0.194764 0.205481 0.988857 0.077 Uiso 1 1 calc R U . . .
H13B H 0.283227 0.167405 1.033321 0.077 Uiso 1 1 calc R U . . .
C49 C 0.317(2) 0.1225(8) 0.9611(7) 0.060(5) Uiso 1 1 d . . . . .
C50 C 0.409(2) 0.0587(8) 0.9808(7) 0.053(5) Uiso 1 1 d . . . . .
C51 C 0.535(2) 0.0272(9) 0.9471(8) 0.067(5) Uiso 1 1 d . . . . .
H51 H 0.563376 0.044580 0.909604 0.080 Uiso 1 1 calc R U . . .
C52 C 0.371(2) 0.0312(9) 1.0360(8) 0.068(5) Uiso 1 1 d . . . . .
H52 H 0.282418 0.051782 1.062034 0.081 Uiso 1 1 calc R U . . .

loop_
_atom_type_symbol
_atom_type_description
_atom_type_scat_dispersion_real
_atom_type_scat_dispersion_imag
_atom_type_scat_source
C C 0.0019 0.0015 'International Tables Vol C Tables 4.2.6.8 and 6.1.1.4'
H H 0.0000 0.0000 'International Tables Vol C Tables 4.2.6.8 and 6.1.1.4'
N N 0.0037 0.0031 'International Tables Vol C Tables 4.2.6.8 and 6.1.1.4'
O O 0.0071 0.0057 'International Tables Vol C Tables 4.2.6.8 and 6.1.1.4'

loop_
_geom_angle_atom_site_label_1
_geom_angle_atom_site_label_2
_geom_angle_atom_site_label_3
_geom_angle
_geom_angle_site_symmetry_1
_geom_angle_site_symmetry_3
_geom_angle_publ_flag
C24 N2 H2 120.0 . . ?
C24 N2 C25 119.9(13) . . ?
C25 N2 H2 120.0 . . ?
O1 C1 C2 115(2) . . ?
O2 C1 O1 122(2) . . ?
O2 C1 C2 123(2) . . ?
C5 C4 C3 120.0 . . ?
C5 C4 C8 117.7(10) . . ?
C3 C4 C8 122.1(10) . . ?
C4 C5 H5 120.0 . . ?
C6 C5 C4 120.0 . . ?
C6 C5 H5 120.0 . . ?
C5 C6 C7 120.0 . . ?
C5 C6 N1 119.1(9) . . ?
C7 C6 N1 120.9(9) . . ?
C6 C7 H7 120.0 . . ?
C2 C7 C6 120.0 . . ?
C2 C7 H7 120.0 . . ?
C7 C2 C1 115.6(14) . . ?
C7 C2 C3 120.0 . . ?
C3 C2 C1 124.0(14) . . ?
C4 C3 H3 120.0 . . ?
C2 C3 C4 120.0 . . ?
C2 C3 H3 120.0 . . ?
O3 C8 C4 109.8(15) . . ?
O4 C8 O3 128.2(19) . . ?
O4 C8 C4 121.2(15) . . ?
C12 C11 H11 120.1 . . ?
C12 C11 C10 119.8(15) . . ?
C10 C11 H11 120.1 . . ?
C11 C12 H12 117.9 . . ?
C11 C12 C13 124.3(16) . . ?
C13 C12 H12 117.9 . . ?
C12 C13 C22 118.1(13) . . ?
C12 C13 C23 117.7(14) . . ?
C22 C13 C23 124.0(13) . . ?
C16 C15 C24 118.7(13) . . ?
C22 C15 C16 118.5(13) . . ?
C22 C15 C24 122.4(13) . . ?
C15 C16 H16 119.2 . . ?
C15 C16 C18 121.7(14) . . ?
C18 C16 H16 119.2 . . ?
C16 C18 H18 120.4 . . ?
C19 C18 C16 119.2(14) . . ?
C19 C18 H18 120.4 . . ?
C10 C21 C19 120.0 . . ?
C10 C21 C22 121.8(9) . . ?
C19 C21 C22 118.2(9) . . ?
C21 C10 C11 119.0(9) . . ?
C9 C10 C11 120.9(9) . . ?
C9 C10 C21 120.0 . . ?
O6 C9 C10 121.1(9) . . ?
O6 C9 N1 118.9(9) . . ?
C10 C9 N1 120.0 . . ?
C9 N1 C6 115.4(8) . . ?
C9 N1 C20 120.0 . . ?
C20 N1 C6 124.6(8) . . ?
O5 C20 N1 115.5(9) . . ?
O5 C20 C19 124.5(9) . . ?
C19 C20 N1 120.0 . . ?
C18 C19 C21 122.1(9) . . ?
C18 C19 C20 117.8(9) . . ?
C20 C19 C21 120.0 . . ?
C13 C22 C21 116.6(12) . . ?
C15 C22 C13 123.1(13) . . ?
C15 C22 C21 120.3(13) . . ?
O7 C23 C13 112.8(14) . . ?
O8 C23 O7 126.2(15) . . ?
O8 C23 C13 121.0(16) . . ?
O9 C24 N2 132.0(15) . . ?
O9 C24 C15 115.4(13) . . ?
N2 C24 C15 111.2(14) . . ?
C26 C27 C28 120.0 . . ?
C26 C27 C31 118.9(8) . . ?
C28 C27 C31 121.1(8) . . ?
C27 C26 H26 120.0 . . ?
C27 C26 C25 120.0 . . ?
C25 C26 H26 120.0 . . ?
C26 C25 N2 121.3(8) . . ?
C26 C25 C30 120.0 . . ?
C30 C25 N2 118.6(8) . . ?
C25 C30 H30 120.0 . . ?
C29 C30 C25 120.0 . . ?
C29 C30 H30 120.0 . . ?
C30 C29 C32 121.4(9) . . ?
C28 C29 C30 120.0 . . ?
C28 C29 C32 118.6(9) . . ?
C27 C28 H28 120.0 . . ?
C29 C28 C27 120.0 . . ?
C29 C28 H28 120.0 . . ?
O12 C31 O13 131.0(14) . . ?
O12 C31 C27 113.4(12) . . ?
O13 C31 C27 115.5(12) . . ?
O10 C32 C29 112.1(13) . . ?
O11 C32 O10 125.0(16) . . ?
O11 C32 C29 123.0(15) . . ?
C14 N11 H11A 124.3 . . ?
O14 C14 N11 123.2(15) . . ?
O14 C14 C17 122.8(14) . . ?
N11 C14 C17 113.2(14) . . ?
C53 C17 C14 122.4(15) . . ?
C53 C17 C54 123.7(15) . . ?
C54 C17 C14 113.6(14) . . ?
C17 C53 H53 118.4 . . ?
C17 C53 C54 123.3(18) . 2_666 ?
C54 C53 H53 118.4 2_666 . ?
C17 C54 C53 112.9(16) . 2_666 ?
C17 C54 H54 123.6 . . ?
C53 C54 H54 123.6 2_666 . ?
H3A N3 H3B 120.0 . . ?
C40 N3 H3A 120.0 . . ?
C40 N3 H3B 120.0 . . ?
H4A N4 H4B 120.0 . . ?
C40 N4 H4A 120.0 . . ?
C40 N4 H4B 120.0 . . ?
H5A N5 H5B 120.0 . . ?
C33 N5 H5A 120.0 . . ?
C33 N5 H5B 120.0 . . ?
H6A N6 H6B 120.0 . . ?
C33 N6 H6A 120.0 . . ?
C33 N6 H6B 120.0 . . ?
N5 C33 C34 117.7(17) . . ?
N6 C33 N5 124.6(17) . . ?
N6 C33 C34 116.7(15) . . ?
C34 C35 H35 120.0 . . ?
C34 C35 C36 120.0 . . ?
C36 C35 H35 120.0 . . ?
C35 C34 C33 122.6(10) . . ?
C35 C34 C39 120.0 . . ?
C39 C34 C33 117.4(10) . . ?
C34 C39 H39 120.0 . . ?
C38 C39 C34 120.0 . . ?
C38 C39 H39 120.0 . . ?
C39 C38 H38 120.0 . . ?
C37 C38 C39 120.0 . . ?
C37 C38 H38 120.0 . . ?
C38 C37 C36 120.0 . . ?
C38 C37 C40 122.3(9) . . ?
C36 C37 C40 117.7(9) . . ?
C35 C36 H36 120.0 . . ?
C37 C36 C35 120.0 . . ?
C37 C36 H36 120.0 . . ?
N3 C40 N4 122.4(14) . . ?
N3 C40 C37 123.8(14) . . ?
N4 C40 C37 113.8(13) . . ?
H7A N7 H7B 120.0 . . ?
C48 N7 H7A 120.0 . . ?
C48 N7 H7B 120.0 . . ?
H8A N8 H8B 120.0 . . ?
C48 N8 H8A 120.0 . . ?
C48 N8 H8B 120.0 . . ?
H9A N9 H9B 100.3 . . ?
C41 N9 H9A 110.9 . . ?
C41 N9 H9B 115.2 . . ?
H10A N10 H10B 120.0 . . ?
C41 N10 H10A 120.0 . . ?
C41 N10 H10B 120.0 . . ?
N9 C41 N10 146(3) . . ?
N9 C41 C42 105(2) . . ?
N10 C41 C42 108(2) . . ?
C47 C46 H46 120.0 . . ?
C47 C46 C45 120.0 . . ?
C45 C46 H46 120.0 . . ?
C46 C47 H47 120.0 . . ?
C42 C47 C46 120.0 . . ?
C42 C47 H47 120.0 . . ?
C47 C42 C41 117.3(13) . . ?
C47 C42 C43 120.0 . . ?
C43 C42 C41 122.7(13) . . ?
C42 C43 H43 120.0 . . ?
C44 C43 C42 120.0 . . ?
C44 C43 H43 120.0 . . ?
C43 C44 H44 120.0 . . ?
C43 C44 C45 120.0 . . ?
C45 C44 H44 120.0 . . ?
C46 C45 C48 117.3(14) . . ?
C44 C45 C46 120.0 . . ?
C44 C45 C48 122.6(14) . . ?
N7 C48 C45 113(2) . . ?
N8 C48 N7 137(2) . . ?
N8 C48 C45 109(2) . . ?
H12A N12 H12B 120.0 . . ?
C49 N12 H12A 120.0 . . ?
C49 N12 H12B 120.0 . . ?
H13A N13 H13B 120.0 . . ?
C49 N13 H13A 120.0 . . ?
C49 N13 H13B 120.0 . . ?
N12 C49 N13 122.7(15) . . ?
N12 C49 C50 117.9(14) . . ?
N13 C49 C50 119.1(15) . . ?
C51 C50 C49 121.2(17) . . ?
C51 C50 C52 116.2(16) . . ?
C52 C50 C49 122.5(16) . . ?
C50 C51 H51 118.3 . . ?
C50 C51 C52 123.4(17) . 2_657 ?
C52 C51 H51 118.3 2_657 . ?
C50 C52 C51 120.4(17) . 2_657 ?
C50 C52 H52 119.8 . . ?
C51 C52 H52 119.8 2_657 . ?

loop_
_geom_bond_atom_site_label_1
_geom_bond_atom_site_label_2
_geom_bond_distance
_geom_bond_site_symmetry_2
_geom_bond_publ_flag
O1 C1 1.31(2) . ?
O2 C1 1.30(3) . ?
O3 C8 1.263(17) . ?
O4 C8 1.187(18) . ?
O5 C20 1.250(11) . ?
O6 C9 1.247(11) . ?
O7 C23 1.332(18) . ?
O8 C23 1.168(16) . ?
O9 C24 1.176(17) . ?
O10 C32 1.334(18) . ?
O11 C32 1.220(16) . ?
O12 C31 1.220(14) . ?
O13 C31 1.276(15) . ?
N2 H2 0.8600 . ?
N2 C24 1.311(16) . ?
N2 C25 1.425(12) . ?
C1 C2 1.48(2) . ?
C4 C5 1.3900 . ?
C4 C3 1.3900 . ?
C4 C8 1.571(19) . ?
C5 H5 0.9300 . ?
C5 C6 1.3900 . ?
C6 C7 1.3900 . ?
C6 N1 1.508(9) . ?
C7 H7 0.9300 . ?
C7 C2 1.3900 . ?
C2 C3 1.3900 . ?
C3 H3 0.9300 . ?
C11 H11 0.9300 . ?
C11 C12 1.348(18) . ?
C11 C10 1.421(16) . ?
C12 H12 0.9300 . ?
C12 C13 1.404(18) . ?
C13 C22 1.445(18) . ?
C13 C23 1.546(19) . ?
C15 C16 1.405(18) . ?
C15 C22 1.390(17) . ?
C15 C24 1.593(19) . ?
C16 H16 0.9300 . ?
C16 C18 1.418(17) . ?
C18 H18 0.9300 . ?
C18 C19 1.368(15) . ?
C21 C10 1.3900 . ?
C21 C19 1.3900 . ?
C21 C22 1.465(14) . ?
C10 C9 1.3900 . ?
C9 N1 1.3900 . ?
N1 C20 1.3900 . ?
C20 C19 1.3900 . ?
C27 C26 1.3900 . ?
C27 C28 1.3900 . ?
C27 C31 1.573(16) . ?
C26 H26 0.9300 . ?
C26 C25 1.3900 . ?
C25 C30 1.3900 . ?
C30 H30 0.9300 . ?
C30 C29 1.3900 . ?
C29 C28 1.3900 . ?
C29 C32 1.479(17) . ?
C28 H28 0.9300 . ?
O14 C14 1.246(15) . ?
N11 H11A 1.1038 . ?
N11 C14 1.288(18) . ?
C14 C17 1.517(18) . ?
C17 C53 1.289(18) . ?
C17 C54 1.44(2) . ?
C53 H53 0.9300 . ?
C53 C54 1.49(2) 2_666 ?
C54 H54 0.9300 . ?
N3 H3A 0.8600 . ?
N3 H3B 0.8600 . ?
N3 C40 1.287(16) . ?
N4 H4A 0.8600 . ?
N4 H4B 0.8600 . ?
N4 C40 1.341(16) . ?
N5 H5A 0.8600 . ?
N5 H5B 0.8600 . ?
N5 C33 1.264(18) . ?
N6 H6A 0.8600 . ?
N6 H6B 0.8600 . ?
N6 C33 1.214(19) . ?
C33 C34 1.508(18) . ?
C35 H35 0.9300 . ?
C35 C34 1.3900 . ?
C35 C36 1.3900 . ?
C34 C39 1.3900 . ?
C39 H39 0.9300 . ?
C39 C38 1.3900 . ?
C38 H38 0.9300 . ?
C38 C37 1.3900 . ?
C37 C36 1.3900 . ?
C37 C40 1.470(15) . ?
C36 H36 0.9300 . ?
N7 H7A 0.8600 . ?
N7 H7B 0.8600 . ?
N7 C48 1.39(2) . ?
N8 H8A 0.8600 . ?
N8 H8B 0.8600 . ?
N8 C48 1.31(3) . ?
N9 H9A 0.9502 . ?
N9 H9B 0.9314 . ?
N9 C41 1.26(3) . ?
N10 H10A 0.8600 . ?
N10 H10B 0.8600 . ?
N10 C41 1.27(2) . ?
C41 C42 1.69(2) . ?
C46 H46 0.9300 . ?
C46 C47 1.3900 . ?
C46 C45 1.3900 . ?
C47 H47 0.9300 . ?
C47 C42 1.3900 . ?
C42 C43 1.3900 . ?
C43 H43 0.9300 . ?
C43 C44 1.3900 . ?
C44 H44 0.9300 . ?
C44 C45 1.3900 . ?
C45 C48 1.56(2) . ?
N12 H12A 0.8600 . ?
N12 H12B 0.8600 . ?
N12 C49 1.305(17) . ?
N13 H13A 0.8600 . ?
N13 H13B 0.8600 . ?
N13 C49 1.310(16) . ?
C49 C50 1.49(2) . ?
C50 C51 1.293(19) . ?
C50 C52 1.38(2) . ?
C51 H51 0.9300 . ?
C51 C52 1.39(2) 2_657 ?
C52 H52 0.9300 . ?

loop_
_geom_torsion_atom_site_label_1
_geom_torsion_atom_site_label_2
_geom_torsion_atom_site_label_3
_geom_torsion_atom_site_label_4
_geom_torsion
_geom_torsion_site_symmetry_1
_geom_torsion_site_symmetry_2
_geom_torsion_site_symmetry_3
_geom_torsion_site_symmetry_4
_geom_torsion_publ_flag
O1 C1 C2 C7 -156.8(15) . . . . ?
O1 C1 C2 C3 16(3) . . . . ?
O2 C1 C2 C7 24(3) . . . . ?
O2 C1 C2 C3 -162.9(18) . . . . ?
O5 C20 C19 C18 -3.1(13) . . . . ?
O5 C20 C19 C21 179.7(12) . . . . ?
O6 C9 N1 C6 0.2(11) . . . . ?
O6 C9 N1 C20 178.2(11) . . . . ?
N2 C25 C30 C29 -176.8(10) . . . . ?
C1 C2 C3 C4 -172.7(15) . . . . ?
C4 C5 C6 C7 0.0 . . . . ?
C4 C5 C6 N1 -178.1(10) . . . . ?
C5 C4 C3 C2 0.0 . . . . ?
C5 C4 C8 O3 -157.2(11) . . . . ?
C5 C4 C8 O4 32(2) . . . . ?
C5 C6 C7 C2 0.0 . . . . ?
C5 C6 N1 C9 -124.5(7) . . . . ?
C5 C6 N1 C20 57.7(10) . . . . ?
C6 C7 C2 C1 173.2(14) . . . . ?
C6 C7 C2 C3 0.0 . . . . ?
C6 N1 C20 O5 -1.9(12) . . . . ?
C6 N1 C20 C19 177.8(10) . . . . ?
C7 C6 N1 C9 57.5(9) . . . . ?
C7 C6 N1 C20 -120.4(8) . . . . ?
C7 C2 C3 C4 0.0 . . . . ?
C3 C4 C5 C6 0.0 . . . . ?
C3 C4 C8 O3 18.0(17) . . . . ?
C3 C4 C8 O4 -152.7(13) . . . . ?
C8 C4 C5 C6 175.2(11) . . . . ?
C8 C4 C3 C2 -175.0(12) . . . . ?
C11 C12 C13 C22 8(2) . . . . ?
C11 C12 C13 C23 -167.1(16) . . . . ?
C11 C10 C9 O6 -0.3(13) . . . . ?
C11 C10 C9 N1 177.8(12) . . . . ?
C12 C11 C10 C21 0(2) . . . . ?
C12 C11 C10 C9 -177.7(12) . . . . ?
C12 C13 C22 C15 176.8(15) . . . . ?
C12 C13 C22 C21 -6(2) . . . . ?
C12 C13 C23 O7 -60(2) . . . . ?
C12 C13 C23 O8 118.9(18) . . . . ?
C15 C16 C18 C19 0(2) . . . . ?
C16 C15 C22 C13 176.1(15) . . . . ?
C16 C15 C22 C21 -1(2) . . . . ?
C16 C15 C24 O9 117.6(17) . . . . ?
C16 C15 C24 N2 -50.5(19) . . . . ?
C16 C18 C19 C21 -3.2(18) . . . . ?
C16 C18 C19 C20 179.6(11) . . . . ?
C21 C10 C9 O6 -178.1(12) . . . . ?
C21 C10 C9 N1 0.0 . . . . ?
C10 C11 C12 C13 -5(3) . . . . ?
C10 C21 C19 C18 -177.1(12) . . . . ?
C10 C21 C19 C20 0.0 . . . . ?
C10 C21 C22 C13 2.1(17) . . . . ?
C10 C21 C22 C15 179.3(11) . . . . ?
C10 C9 N1 C6 -178.0(9) . . . . ?
C10 C9 N1 C20 0.0 . . . . ?
C9 N1 C20 O5 -179.7(11) . . . . ?
C9 N1 C20 C19 0.0 . . . . ?
N1 C6 C7 C2 178.0(10) . . . . ?
N1 C20 C19 C18 177.2(12) . . . . ?
N1 C20 C19 C21 0.0 . . . . ?
C19 C21 C10 C11 -177.8(12) . . . . ?
C19 C21 C10 C9 0.0 . . . . ?
C19 C21 C22 C13 -179.1(11) . . . . ?
C19 C21 C22 C15 -1.9(17) . . . . ?
C22 C13 C23 O7 126.1(16) . . . . ?
C22 C13 C23 O8 -56(2) . . . . ?
C22 C15 C16 C18 2(2) . . . . ?
C22 C15 C24 O9 -55(2) . . . . ?
C22 C15 C24 N2 137.3(15) . . . . ?
C22 C21 C10 C11 0.9(14) . . . . ?
C22 C21 C10 C9 178.8(11) . . . . ?
C22 C21 C19 C18 4.1(13) . . . . ?
C22 C21 C19 C20 -178.8(11) . . . . ?
C23 C13 C22 C15 -9(2) . . . . ?
C23 C13 C22 C21 168.3(14) . . . . ?
C24 N2 C25 C26 44.1(15) . . . . ?
C24 N2 C25 C30 -139.2(11) . . . . ?
C24 C15 C16 C18 -170.7(14) . . . . ?
C24 C15 C22 C13 -12(2) . . . . ?
C24 C15 C22 C21 171.4(13) . . . . ?
C27 C26 C25 N2 176.7(10) . . . . ?
C27 C26 C25 C30 0.0 . . . . ?
C26 C27 C28 C29 0.0 . . . . ?
C26 C27 C31 O12 169.3(10) . . . . ?
C26 C27 C31 O13 -7.9(16) . . . . ?
C26 C25 C30 C29 0.0 . . . . ?
C25 N2 C24 O9 10(3) . . . . ?
C25 N2 C24 C15 175.0(10) . . . . ?
C25 C30 C29 C28 0.0 . . . . ?
C25 C30 C29 C32 179.8(11) . . . . ?
C30 C29 C28 C27 0.0 . . . . ?
C30 C29 C32 O10 -1.1(18) . . . . ?
C30 C29 C32 O11 179.1(12) . . . . ?
C28 C27 C26 C25 0.0 . . . . ?
C28 C27 C31 O12 -8.4(17) . . . . ?
C28 C27 C31 O13 174.5(10) . . . . ?
C28 C29 C32 O10 178.7(10) . . . . ?
C28 C29 C32 O11 -1(2) . . . . ?
C31 C27 C26 C25 -177.7(10) . . . . ?
C31 C27 C28 C29 177.6(10) . . . . ?
C32 C29 C28 C27 -179.8(11) . . . . ?
O14 C14 C17 C53 170.4(17) . . . . ?
O14 C14 C17 C54 -16(2) . . . . ?
N11 C14 C17 C53 0(2) . . . . ?
N11 C14 C17 C54 173.2(16) . . . . ?
C14 C17 C53 C54 177.8(16) . . . 2_666 ?
C14 C17 C54 C53 -177.9(14) . . . 2_666 ?
C53 C17 C54 C53 -4(3) . . . 2_666 ?
C54 C17 C53 C54 5(3) . . . 2_666 ?
N5 C33 C34 C35 24(2) . . . . ?
N5 C33 C34 C39 -158.7(13) . . . . ?
N6 C33 C34 C35 -167.0(13) . . . . ?
N6 C33 C34 C39 10(2) . . . . ?
C33 C34 C39 C38 -177.4(12) . . . . ?
C35 C34 C39 C38 0.0 . . . . ?
C34 C35 C36 C37 0.0 . . . . ?
C34 C39 C38 C37 0.0 . . . . ?
C39 C38 C37 C36 0.0 . . . . ?
C39 C38 C37 C40 -179.1(12) . . . . ?
C38 C37 C36 C35 0.0 . . . . ?
C38 C37 C40 N3 -140.6(13) . . . . ?
C38 C37 C40 N4 40.1(17) . . . . ?
C36 C35 C34 C33 177.3(13) . . . . ?
C36 C35 C34 C39 0.0 . . . . ?
C36 C37 C40 N3 40.3(19) . . . . ?
C36 C37 C40 N4 -139.0(11) . . . . ?
C40 C37 C36 C35 179.1(12) . . . . ?
N9 C41 C42 C47 -156.0(17) . . . . ?
N9 C41 C42 C43 23(2) . . . . ?
N10 C41 C42 C47 30(2) . . . . ?
N10 C41 C42 C43 -151.1(14) . . . . ?
C41 C42 C43 C44 -178.9(13) . . . . ?
C46 C47 C42 C41 178.9(13) . . . . ?
C46 C47 C42 C43 0.0 . . . . ?
C46 C45 C48 N7 145.7(15) . . . . ?
C46 C45 C48 N8 -42(2) . . . . ?
C47 C46 C45 C44 0.0 . . . . ?
C47 C46 C45 C48 -177.7(14) . . . . ?
C47 C42 C43 C44 0.0 . . . . ?
C42 C43 C44 C45 0.0 . . . . ?
C43 C44 C45 C46 0.0 . . . . ?
C43 C44 C45 C48 177.6(15) . . . . ?
C44 C45 C48 N7 -32(2) . . . . ?
C44 C45 C48 N8 139.9(17) . . . . ?
C45 C46 C47 C42 0.0 . . . . ?
N12 C49 C50 C51 40(2) . . . . ?
N12 C49 C50 C52 -142.1(16) . . . . ?
N13 C49 C50 C51 -146.4(16) . . . . ?
N13 C49 C50 C52 31(2) . . . . ?
C49 C50 C51 C52 178.0(15) . . . 2_657 ?
C49 C50 C52 C51 -177.9(15) . . . 2_657 ?
C51 C50 C52 C51 0(3) . . . 2_657 ?
C52 C50 C51 C52 0(3) . . . 2_657 ?

loop_
_smtbx_masks_void_nr
_smtbx_masks_void_average_x
_smtbx_masks_void_average_y
_smtbx_masks_void_average_z
_smtbx_masks_void_volume
_smtbx_masks_void_count_electrons
_smtbx_masks_void_content
1 -0.898 0.000 0.000 992.4 335.3 '34 H2O'
